data_4003909
loop_
_publ_author_name
'Ovchinnikov, Alexander'
'Chanakian, Sevan'
'Zevalkink, Alexandra'
'Bobev, Svilen'

_publ_section_title
;
 Ultralow Thermal Conductivity and High Thermopower in a New Family of
 Zintl Antimonides Ca10MSb9 (M = Ga, In, Mn, Zn) with Complex Structures
 and Heavy Disorder
;
_journal_name_full 'Chemistry of Materials'
_journal_paper_doi 10.1021/acs.chemmater.0c04940
_journal_year 2021
_chemical_formula_sum 'Ca11.01 In0.35 Sb9'
_chemical_formula_weight 1577.79
_space_group_crystal_system tetragonal
_space_group_IT_number 136
_space_group_name_Hall '-P 4n 2n'
_space_group_name_H-M_alt 'P 42/m n m'
_audit_creation_method SHELXL-2014/7
_cell_angle_alpha 90
_cell_angle_beta 90
_cell_angle_gamma 90
_cell_formula_units_Z 4
_cell_length_a 11.9235(19)
_cell_length_b 11.9235
_cell_length_c 17.186(3)
_cell_measurement_reflns_used 686
_cell_measurement_temperature 200(2)
_cell_measurement_theta_max 28.19
_cell_measurement_theta_min 4.16
_cell_volume 2443.3(6)
_computing_cell_refinement 'Bruker SAINT'
_computing_data_collection 'Bruker APEX2'
_computing_data_reduction 'Bruker SAINT'
_computing_structure_refinement 'SHELXL-2014/7 (Sheldrick, 2014)'
_computing_structure_solution SHELXT
_diffrn_ambient_temperature 200(2)
_diffrn_measured_fraction_theta_full 1.000
_diffrn_measured_fraction_theta_max 1.000
_diffrn_measurement_device_type 'CCD area detector'
_diffrn_measurement_method 'phi and omega scans'
_diffrn_radiation_type MoK\a
_diffrn_radiation_wavelength 0.71073
_diffrn_reflns_av_R_equivalents 0.1001
_diffrn_reflns_av_unetI/netI 0.0663
_diffrn_reflns_Laue_measured_fraction_full 1.000
_diffrn_reflns_Laue_measured_fraction_max 1.000
_diffrn_reflns_limit_h_max 10
_diffrn_reflns_limit_h_min -14
_diffrn_reflns_limit_k_max 6
_diffrn_reflns_limit_k_min -14
_diffrn_reflns_limit_l_max 21
_diffrn_reflns_limit_l_min -21
_diffrn_reflns_number 11443
_diffrn_reflns_point_group_measured_fraction_full 1.000
_diffrn_reflns_point_group_measured_fraction_max 1.000
_diffrn_reflns_theta_full 25.242
_diffrn_reflns_theta_max 26.250
_diffrn_reflns_theta_min 2.079
_diffrn_source 'sealed tube'
_exptl_absorpt_coefficient_mu 12.406
_exptl_absorpt_correction_T_max 0.26
_exptl_absorpt_correction_T_min 0.11
_exptl_absorpt_correction_type multi-scan
_exptl_crystal_colour grey
_exptl_crystal_density_diffrn 4.289
_exptl_crystal_description block
_exptl_crystal_F_000 2786
_exptl_crystal_size_max 0.074
_exptl_crystal_size_mid 0.053
_exptl_crystal_size_min 0.032
_refine_diff_density_max 1.591
_refine_diff_density_min -1.272
_refine_diff_density_rms 0.304
_refine_ls_extinction_method none
_refine_ls_goodness_of_fit_ref 1.032
_refine_ls_hydrogen_treatment undef
_refine_ls_matrix_type full
_refine_ls_number_parameters 75
_refine_ls_number_reflns 1366
_refine_ls_number_restraints 0
_refine_ls_restrained_S_all 1.032
_refine_ls_R_factor_all 0.0615
_refine_ls_R_factor_gt 0.0417
_refine_ls_shift/su_max 0.000
_refine_ls_shift/su_mean 0.000
_refine_ls_structure_factor_coef Fsqd
_refine_ls_weighting_details 'w=1/[\s^2^(Fo^2^)+(0.0150P)^2^+27.8046P] where P=(Fo^2^+2Fc^2^)/3'
_refine_ls_weighting_scheme calc
_refine_ls_wR_factor_gt 0.0826
_refine_ls_wR_factor_ref 0.0895
_reflns_Friedel_coverage 0.000
_reflns_number_gt 1051
_reflns_number_total 1366
_reflns_threshold_expression 'I > 2\s(I)'
_cod_data_source_file cm0c04940_si_001.cif
_cod_data_source_block shelx
_cod_original_cell_volume 2443.4(9)
_cod_database_code 4003909
_shelx_shelxl_version_number 2014/7
_shelx_space_group_comment
;
The symmetry employed for this shelxl refinement is uniquely defined
by the following loop, which should always be used as a source of
symmetry information in preference to the above space-group names.
They are only intended as comments.
;
_shelx_estimated_absorpt_t_min 0.460
_shelx_estimated_absorpt_t_max 0.692

loop_
_space_group_symop_operation_xyz
'x, y, z'
'-x, -y, z'
'-y+1/2, x+1/2, z+1/2'
'y+1/2, -x+1/2, z+1/2'
'-x+1/2, y+1/2, -z+1/2'
'x+1/2, -y+1/2, -z+1/2'
'y, x, -z'
'-y, -x, -z'
'-x, -y, -z'
'x, y, -z'
'y-1/2, -x-1/2, -z-1/2'
'-y-1/2, x-1/2, -z-1/2'
'x-1/2, -y-1/2, z-1/2'
'-x-1/2, y-1/2, z-1/2'
'-y, -x, z'
'y, x, z'

loop_
_atom_site_label
_atom_site_type_symbol
_atom_site_fract_x
_atom_site_fract_y
_atom_site_fract_z
_atom_site_U_iso_or_equiv
_atom_site_adp_type
_atom_site_occupancy
_atom_site_site_symmetry_order
_atom_site_calc_flag
_atom_site_refinement_flags_posn
_atom_site_refinement_flags_adp
_atom_site_refinement_flags_occupancy
_atom_site_disorder_assembly
_atom_site_disorder_group
Ca1 Ca 0.00715(18) 0.25188(17) 0.18952(12) 0.0170(5) Uani 1 1 d . . . . .
Ca2 Ca 0.01209(17) 0.33644(17) 0.39622(11) 0.0146(5) Uani 1 1 d . . . . .
Ca3 Ca 0.1812(3) 0.8188(3) 0.0000 0.0181(10) Uani 1 4 d S T P . .
Ca4 Ca 0.1606(7) 0.1606(7) 0.0000 0.036(3) Uani 0.666(6) 4 d S T P . .
Ca5 Ca 0.3128(10) 0.3128(10) 0.0000 0.024(5) Uani 0.343(16) 4 d S T P . .
Ca6 Ca 0.0000 0.0000 0.3540(3) 0.0205(10) Uani 1 4 d S T P . .
In1 In 0.0991(3) 0.0991(3) 0.0000 0.0141(15) Uani 0.334(6) 4 d S T P . .
In2 In 0.375(5) 0.375(5) 0.0000 0.0141(15) Uani 0.020(4) 4 d S T P . .
Sb1 Sb 0.21986(6) 0.21986(6) 0.31826(6) 0.0165(3) Uani 1 2 d S T P . .
Sb2A Sb 0.3023(4) 0.3023(4) 0.1665(4) 0.0147(9) Uani 0.666(6) 2 d S T P . .
Sb2B Sb 0.3155(10) 0.3155(10) 0.1786(10) 0.0147(9) Uani 0.334(6) 2 d S T P . .
Sb3A Sb 0.0060(3) 0.3519(3) 0.0000 0.0131(6) Uani 0.666(6) 2 d S T P . .
Sb3B Sb 0.0379(6) 0.3304(7) 0.0000 0.0131(6) Uani 0.334(6) 2 d S T P . .
Sb4 Sb 0.37482(9) 0.62518(9) 0.0000 0.0191(4) Uani 1 4 d S T P . .
Sb5 Sb 0.0000 0.0000 0.13149(8) 0.0167(3) Uani 1 4 d S T P . .
Sb6 Sb 0.0000 0.5000 0.2500 0.0104(3) Uani 1 4 d S T P . .

loop_
_atom_site_aniso_label
_atom_site_aniso_U_11
_atom_site_aniso_U_22
_atom_site_aniso_U_33
_atom_site_aniso_U_23
_atom_site_aniso_U_13
_atom_site_aniso_U_12
Ca1 0.0205(12) 0.0115(11) 0.0188(10) -0.0013(9) -0.0014(9) 0.0004(9)
Ca2 0.0148(12) 0.0125(11) 0.0165(10) 0.0003(8) -0.0032(8) -0.0007(8)
Ca3 0.0149(14) 0.0149(14) 0.024(2) 0.000 0.000 -0.0065(18)
Ca4 0.040(4) 0.040(4) 0.030(4) 0.000 0.000 0.033(5)
Ca5 0.026(6) 0.026(6) 0.021(7) 0.000 0.000 0.018(7)
Ca6 0.0158(14) 0.0158(14) 0.030(2) 0.000 0.000 0.0003(19)
In1 0.011(2) 0.011(2) 0.020(2) 0.000 0.000 0.002(2)
In2 0.011(2) 0.011(2) 0.020(2) 0.000 0.000 0.002(2)
Sb1 0.0128(3) 0.0128(3) 0.0241(5) -0.0021(3) -0.0021(3) 0.0028(4)
Sb2A 0.0131(13) 0.0131(13) 0.018(2) 0.0012(10) 0.0012(10) 0.0027(14)
Sb2B 0.0131(13) 0.0131(13) 0.018(2) 0.0012(10) 0.0012(10) 0.0027(14)
Sb3A 0.0120(18) 0.0126(15) 0.0146(5) 0.000 0.000 0.0017(10)
Sb3B 0.0120(18) 0.0126(15) 0.0146(5) 0.000 0.000 0.0017(10)
Sb4 0.0208(5) 0.0208(5) 0.0157(7) 0.000 0.000 0.0046(6)
Sb5 0.0134(5) 0.0134(5) 0.0232(7) 0.000 0.000 0.0007(6)
Sb6 0.0091(4) 0.0091(4) 0.0130(6) 0.000 0.000 0.000

loop_
_atom_type_symbol
_atom_type_description
_atom_type_scat_dispersion_real
_atom_type_scat_dispersion_imag
_atom_type_scat_source
Ca Ca 0.2262 0.3064 'International Tables Vol C Tables 4.2.6.8 and 6.1.1.4'
Sb Sb -0.5866 1.5461 'International Tables Vol C Tables 4.2.6.8 and 6.1.1.4'
In In -0.7276 1.3100 'International Tables Vol C Tables 4.2.6.8 and 6.1.1.4'

loop_
_geom_angle_atom_site_label_1
_geom_angle_atom_site_label_2
_geom_angle_atom_site_label_3
_geom_angle
_geom_angle_site_symmetry_1
_geom_angle_site_symmetry_3
_geom_angle_publ_flag
Sb6 Ca1 Sb5 176.74(8) . . ?
Sb6 Ca1 Sb2B 89.05(18) . 11_566 ?
Sb5 Ca1 Sb2B 88.10(18) . 11_566 ?
Sb6 Ca1 Sb1 84.85(5) . . ?
Sb5 Ca1 Sb1 96.83(6) . . ?
Sb2B Ca1 Sb1 92.4(3) 11_566 . ?
Sb6 Ca1 Sb3B 93.48(14) . . ?
Sb5 Ca1 Sb3B 87.84(14) . . ?
Sb2B Ca1 Sb3B 142.5(3) 11_566 . ?
Sb1 Ca1 Sb3B 125.07(14) . . ?
Sb6 Ca1 Sb1 83.89(5) . 11_566 ?
Sb5 Ca1 Sb1 93.08(5) . 11_566 ?
Sb2B Ca1 Sb1 50.6(3) 11_566 11_566 ?
Sb1 Ca1 Sb1 141.35(7) . 11_566 ?
Sb3B Ca1 Sb1 92.46(12) . 11_566 ?
Sb6 Ca1 Sb3A 89.24(8) . . ?
Sb5 Ca1 Sb3A 91.74(8) . . ?
Sb2B Ca1 Sb3A 136.2(3) 11_566 . ?
Sb1 Ca1 Sb3A 130.93(9) . . ?
Sb3B Ca1 Sb3A 7.59(9) . . ?
Sb1 Ca1 Sb3A 85.75(8) 11_566 . ?
Sb6 Ca1 Sb2A 85.51(9) . 11_566 ?
Sb5 Ca1 Sb2A 91.63(9) . 11_566 ?
Sb2B Ca1 Sb2A 3.5(2) 11_566 11_566 ?
Sb1 Ca1 Sb2A 92.26(15) . 11_566 ?
Sb3B Ca1 Sb2A 142.47(19) . 11_566 ?
Sb1 Ca1 Sb2A 50.07(15) 11_566 11_566 ?
Sb3A Ca1 Sb2A 135.81(17) . 11_566 ?
Sb6 Ca1 Sb2A 84.56(8) . . ?
Sb5 Ca1 Sb2A 98.66(8) . . ?
Sb2B Ca1 Sb2A 142.2(4) 11_566 . ?
Sb1 Ca1 Sb2A 49.99(13) . . ?
Sb3B Ca1 Sb2A 75.15(17) . . ?
Sb1 Ca1 Sb2A 162.49(12) 11_566 . ?
Sb3A Ca1 Sb2A 80.97(14) . . ?
Sb2A Ca1 Sb2A 141.65(8) 11_566 . ?
Sb6 Ca1 Ca2 54.85(4) . . ?
Sb5 Ca1 Ca2 124.22(7) . . ?
Sb2B Ca1 Ca2 54.5(2) 11_566 . ?
Sb1 Ca1 Ca2 52.45(4) . . ?
Sb3B Ca1 Ca2 147.40(15) . . ?
Sb1 Ca1 Ca2 91.52(6) 11_566 . ?
Sb3A Ca1 Ca2 144.03(9) . . ?
Sb2A Ca1 Ca2 52.26(10) 11_566 . ?
Sb2A Ca1 Ca2 92.55(12) . . ?
Sb6 Ca1 Sb2B 81.53(13) . . ?
Sb5 Ca1 Sb2B 101.66(14) . . ?
Sb2B Ca1 Sb2B 139.18(13) 11_566 . ?
Sb1 Ca1 Sb2B 47.4(3) . . ?
Sb3B Ca1 Sb2B 78.0(3) . . ?
Sb1 Ca1 Sb2B 162.00(19) 11_566 . ?
Sb3A Ca1 Sb2B 83.6(3) . . ?
Sb2A Ca1 Sb2B 138.4(4) 11_566 . ?
Sb2A Ca1 Sb2B 4.0(3) . . ?
Ca2 Ca1 Sb2B 88.7(2) . . ?
Sb6 Ca1 Ca2 53.93(4) . 11_566 ?
Sb5 Ca1 Ca2 124.76(7) . 11_566 ?
Sb2B Ca1 Ca2 94.3(3) 11_566 11_566 ?
Sb1 Ca1 Ca2 138.00(7) . 11_566 ?
Sb3B Ca1 Ca2 58.67(10) . 11_566 ?
Sb1 Ca1 Ca2 51.35(5) 11_566 11_566 ?
Sb3A Ca1 Ca2 51.28(7) . 11_566 ?
Sb2A Ca1 Ca2 92.12(16) 11_566 11_566 ?
Sb2A Ca1 Ca2 111.14(12) . 11_566 ?
Ca2 Ca1 Ca2 100.41(7) . 11_566 ?
Sb2B Ca1 Ca2 111.0(2) . 11_566 ?
Sb1 Ca2 Sb3A 96.88(9) . 3 ?
Sb1 Ca2 Sb3B 170.01(12) . 11_566 ?
Sb3A Ca2 Sb3B 74.37(11) 3 11_566 ?
Sb1 Ca2 Sb6 88.28(5) . . ?
Sb3A Ca2 Sb6 94.43(7) 3 . ?
Sb3B Ca2 Sb6 97.07(11) 11_566 . ?
Sb1 Ca2 Sb2A 104.17(12) . 11_566 ?
Sb3A Ca2 Sb2A 158.43(14) 3 11_566 ?
Sb3B Ca2 Sb2A 84.25(13) 11_566 11_566 ?
Sb6 Ca2 Sb2A 90.88(16) . 11_566 ?
Sb1 Ca2 Sb3A 164.32(9) . 11_566 ?
Sb3A Ca2 Sb3A 67.45(12) 3 11_566 ?
Sb3B Ca2 Sb3A 8.20(9) 11_566 11_566 ?
Sb6 Ca2 Sb3A 93.04(7) . 11_566 ?
Sb2A Ca2 Sb3A 91.43(11) 11_566 11_566 ?
Sb1 Ca2 Sb2B 98.9(2) . 11_566 ?
Sb3A Ca2 Sb2B 163.8(2) 3 11_566 ?
Sb3B Ca2 Sb2B 89.6(2) 11_566 11_566 ?
Sb6 Ca2 Sb2B 89.8(3) . 11_566 ?
Sb2A Ca2 Sb2B 5.4(3) 11_566 11_566 ?
Sb3A Ca2 Sb2B 96.8(2) 11_566 11_566 ?
Sb1 Ca2 Sb4 65.11(4) . 11_566 ?
Sb3A Ca2 Sb4 88.51(8) 3 11_566 ?
Sb3B Ca2 Sb4 109.15(11) 11_566 11_566 ?
Sb6 Ca2 Sb4 153.39(7) . 11_566 ?
Sb2A Ca2 Sb4 96.03(17) 11_566 11_566 ?
Sb3A Ca2 Sb4 112.38(7) 11_566 11_566 ?
Sb2B Ca2 Sb4 94.7(3) 11_566 11_566 ?
Sb1 Ca2 Ca5 122.2(3) . 11_566 ?
Sb3A Ca2 Ca5 113.07(8) 3 11_566 ?
Sb3B Ca2 Ca5 59.1(2) 11_566 11_566 ?
Sb6 Ca2 Ca5 133.6(2) . 11_566 ?
Sb2A Ca2 Ca5 50.88(14) 11_566 11_566 ?
Sb3A Ca2 Ca5 66.9(2) 11_566 11_566 ?
Sb2B Ca2 Ca5 54.5(3) 11_566 11_566 ?
Sb4 Ca2 Ca5 67.5(3) 11_566 11_566 ?
Sb1 Ca2 In2 105.5(13) . 11_566 ?
Sb3A Ca2 In2 114.54(7) 3 11_566 ?
Sb3B Ca2 In2 74.7(12) 11_566 11_566 ?
Sb6 Ca2 In2 145.5(8) . 11_566 ?
Sb2A Ca2 In2 55.3(5) 11_566 11_566 ?
Sb3A Ca2 In2 82.0(12) 11_566 11_566 ?
Sb2B Ca2 In2 57.3(5) 11_566 11_566 ?
Sb4 Ca2 In2 51.5(12) 11_566 11_566 ?
Ca5 Ca2 In2 17.4(13) 11_566 11_566 ?
Sb1 Ca2 Sb3B 95.56(14) . 3 ?
Sb3A Ca2 Sb3B 4.26(5) 3 3 ?
Sb3B Ca2 Sb3B 76.1(2) 11_566 3 ?
Sb6 Ca2 Sb3B 90.35(9) . 3 ?
Sb2A Ca2 Sb3B 160.26(18) 11_566 3 ?
Sb3A Ca2 Sb3B 68.83(13) 11_566 3 ?
Sb2B Ca2 Sb3B 165.6(3) 11_566 3 ?
Sb4 Ca2 Sb3B 91.62(13) 11_566 3 ?
Ca5 Ca2 Sb3B 117.02(9) 11_566 3 ?
In2 Ca2 Sb3B 118.79(8) 11_566 3 ?
Sb1 Ca2 Ca2 115.25(4) . 10_556 ?
Sb3A Ca2 Ca2 55.46(5) 3 10_556 ?
Sb3B Ca2 Ca2 55.90(10) 11_566 10_556 ?
Sb6 Ca2 Ca2 142.11(4) . 10_556 ?
Sb2A Ca2 Ca2 109.78(13) 11_566 10_556 ?
Sb3A Ca2 Ca2 56.35(5) 11_566 10_556 ?
Sb2B Ca2 Ca2 113.5(3) 11_566 10_556 ?
Sb4 Ca2 Ca2 58.03(3) 11_566 10_556 ?
Ca5 Ca2 Ca2 59.00(4) 11_566 10_556 ?
In2 Ca2 Ca2 59.31(15) 11_566 10_556 ?
Sb3B Ca2 Ca2 59.68(6) 3 10_556 ?
Sb3A Ca3 Sb3A 174.7(2) 7_565 9_565 ?
Sb3A Ca3 Sb3B 8.12(11) 7_565 7_565 ?
Sb3A Ca3 Sb3B 166.6(2) 9_565 7_565 ?
Sb3A Ca3 Sb3B 166.6(2) 7_565 9_565 ?
Sb3A Ca3 Sb3B 8.12(11) 9_565 9_565 ?
Sb3B Ca3 Sb3B 158.5(3) 7_565 9_565 ?
Sb3A Ca3 Sb4 92.63(11) 7_565 . ?
Sb3A Ca3 Sb4 92.63(11) 9_565 . ?
Sb3B Ca3 Sb4 100.75(14) 7_565 . ?
Sb3B Ca3 Sb4 100.75(14) 9_565 . ?
Sb3A Ca3 In1 116.05(17) 7_565 9_565 ?
Sb3A Ca3 In1 58.70(10) 9_565 9_565 ?
Sb3B Ca3 In1 107.92(19) 7_565 9_565 ?
Sb3B Ca3 In1 50.57(13) 9_565 9_565 ?
Sb4 Ca3 In1 151.32(9) . 9_565 ?
Sb3A Ca3 In1 58.70(10) 7_565 1_565 ?
Sb3A Ca3 In1 116.05(17) 9_565 1_565 ?
Sb3B Ca3 In1 50.57(13) 7_565 1_565 ?
Sb3B Ca3 In1 107.92(19) 9_565 1_565 ?
Sb4 Ca3 In1 151.32(9) . 1_565 ?
In1 Ca3 In1 57.35(17) 9_565 1_565 ?
Sb3A Ca3 Sb1 91.24(5) 7_565 12_666 ?
Sb3A Ca3 Sb1 91.24(5) 9_565 12_666 ?
Sb3B Ca3 Sb1 95.04(6) 7_565 12_666 ?
Sb3B Ca3 Sb1 95.04(6) 9_565 12_666 ?
Sb4 Ca3 Sb1 61.89(7) . 12_666 ?
In1 Ca3 Sb1 114.42(5) 9_565 12_666 ?
In1 Ca3 Sb1 114.42(5) 1_565 12_666 ?
Sb3A Ca3 Sb1 91.24(5) 7_565 3_554 ?
Sb3A Ca3 Sb1 91.24(5) 9_565 3_554 ?
Sb3B Ca3 Sb1 95.04(6) 7_565 3_554 ?
Sb3B Ca3 Sb1 95.04(6) 9_565 3_554 ?
Sb4 Ca3 Sb1 61.89(7) . 3_554 ?
In1 Ca3 Sb1 114.42(5) 9_565 3_554 ?
In1 Ca3 Sb1 114.42(5) 1_565 3_554 ?
Sb1 Ca3 Sb1 123.78(13) 12_666 3_554 ?
Sb3A Ca3 Sb5 87.89(9) 7_565 9_565 ?
Sb3A Ca3 Sb5 87.89(9) 9_565 9_565 ?
Sb3B Ca3 Sb5 81.37(11) 7_565 9_565 ?
Sb3B Ca3 Sb5 81.37(11) 9_565 9_565 ?
Sb4 Ca3 Sb5 143.51(4) . 9_565 ?
In1 Ca3 Sb5 45.14(7) 9_565 9_565 ?
In1 Ca3 Sb5 45.14(7) 1_565 9_565 ?
Sb1 Ca3 Sb5 154.60(11) 12_666 9_565 ?
Sb1 Ca3 Sb5 81.62(3) 3_554 9_565 ?
Sb3A Ca3 Sb5 87.89(9) 7_565 1_565 ?
Sb3A Ca3 Sb5 87.89(9) 9_565 1_565 ?
Sb3B Ca3 Sb5 81.37(11) 7_565 1_565 ?
Sb3B Ca3 Sb5 81.37(11) 9_565 1_565 ?
Sb4 Ca3 Sb5 143.51(4) . 1_565 ?
In1 Ca3 Sb5 45.14(7) 9_565 1_565 ?
In1 Ca3 Sb5 45.14(7) 1_565 1_565 ?
Sb1 Ca3 Sb5 81.62(3) 12_666 1_565 ?
Sb1 Ca3 Sb5 154.60(11) 3_554 1_565 ?
Sb5 Ca3 Sb5 72.98(9) 9_565 1_565 ?
Sb3A Ca3 Ca1 56.59(4) 7_565 16_565 ?
Sb3A Ca3 Ca1 121.88(5) 9_565 16_565 ?
Sb3B Ca3 Ca1 54.82(4) 7_565 16_565 ?
Sb3B Ca3 Ca1 118.99(7) 9_565 16_565 ?
Sb4 Ca3 Ca1 104.20(7) . 16_565 ?
In1 Ca3 Ca1 92.52(9) 9_565 16_565 ?
In1 Ca3 Ca1 61.69(6) 1_565 16_565 ?
Sb1 Ca3 Ca1 53.51(3) 12_666 16_565 ?
Sb1 Ca3 Ca1 145.67(6) 3_554 16_565 ?
Sb5 Ca3 Ca1 106.36(10) 9_565 16_565 ?
Sb5 Ca3 Ca1 47.47(4) 1_565 16_565 ?
In1 Ca4 Sb3B 99.1(4) . . ?
In1 Ca4 Sb3B 99.1(4) . 7 ?
Sb3B Ca4 Sb3B 161.7(7) . 7 ?
In1 Ca4 Ca5 180.0(9) . . ?
Sb3B Ca4 Ca5 80.9(4) . . ?
Sb3B Ca4 Ca5 80.9(4) 7 . ?
In1 Ca4 Sb3A 96.1(3) . 7 ?
Sb3B Ca4 Sb3A 164.8(6) . 7 ?
Sb3B Ca4 Sb3A 3.1(3) 7 7 ?
Ca5 Ca4 Sb3A 83.9(3) . 7 ?
In1 Ca4 Sb3A 96.1(3) . . ?
Sb3B Ca4 Sb3A 3.1(3) . . ?
Sb3B Ca4 Sb3A 164.8(6) 7 . ?
Ca5 Ca4 Sb3A 83.9(3) . . ?
Sb3A Ca4 Sb3A 167.9(5) 7 . ?
In1 Ca4 Sb5 39.85(13) . 9 ?
Sb3B Ca4 Sb5 97.0(3) . 9 ?
Sb3B Ca4 Sb5 97.0(3) 7 9 ?
Ca5 Ca4 Sb5 140.15(13) . 9 ?
Sb3A Ca4 Sb5 94.65(19) 7 9 ?
Sb3A Ca4 Sb5 94.65(19) . 9 ?
In1 Ca4 Sb5 39.85(13) . . ?
Sb3B Ca4 Sb5 97.0(3) . . ?
Sb3B Ca4 Sb5 97.0(3) 7 . ?
Ca5 Ca4 Sb5 140.15(13) . . ?
Sb3A Ca4 Sb5 94.65(19) 7 . ?
Sb3A Ca4 Sb5 94.65(19) . . ?
Sb5 Ca4 Sb5 79.7(3) 9 . ?
In1 Ca4 In2 180.0(8) . . ?
Sb3B Ca4 In2 80.9(4) . . ?
Sb3B Ca4 In2 80.9(4) 7 . ?
Ca5 Ca4 In2 0.00(8) . . ?
Sb3A Ca4 In2 83.9(3) 7 . ?
Sb3A Ca4 In2 83.9(3) . . ?
Sb5 Ca4 In2 140.15(13) 9 . ?
Sb5 Ca4 In2 140.15(13) . . ?
In1 Ca4 Sb2A 129.9(2) . 10 ?
Sb3B Ca4 Sb2A 84.2(2) . 10 ?
Sb3B Ca4 Sb2A 84.2(2) 7 10 ?
Ca5 Ca4 Sb2A 50.1(2) . 10 ?
Sb3A Ca4 Sb2A 86.12(18) 7 10 ?
Sb3A Ca4 Sb2A 86.12(18) . 10 ?
Sb5 Ca4 Sb2A 90.02(15) 9 10 ?
Sb5 Ca4 Sb2A 169.7(3) . 10 ?
In2 Ca4 Sb2A 50.1(2) . 10 ?
In1 Ca4 Sb2A 129.9(2) . . ?
Sb3B Ca4 Sb2A 84.2(2) . . ?
Sb3B Ca4 Sb2A 84.2(2) 7 . ?
Ca5 Ca4 Sb2A 50.1(2) . . ?
Sb3A Ca4 Sb2A 86.12(18) 7 . ?
Sb3A Ca4 Sb2A 86.12(18) . . ?
Sb5 Ca4 Sb2A 169.7(3) 9 . ?
Sb5 Ca4 Sb2A 90.02(15) . . ?
In2 Ca4 Sb2A 50.1(2) . . ?
Sb2A Ca4 Sb2A 100.3(4) 10 . ?
In1 Ca4 Ca1 82.26(18) . 10 ?
Sb3B Ca4 Ca1 59.86(7) . 10 ?
Sb3B Ca4 Ca1 123.02(3) 7 10 ?
Ca5 Ca4 Ca1 97.74(18) . 10 ?
Sb3A Ca4 Ca1 122.79(4) 7 10 ?
Sb3A Ca4 Ca1 59.13(4) . 10 ?
Sb5 Ca4 Ca1 50.23(8) 9 10 ?
Sb5 Ca4 Ca1 115.7(3) . 10 ?
In2 Ca4 Ca1 97.74(18) . 10 ?
Sb2A Ca4 Ca1 56.21(12) 10 10 ?
Sb2A Ca4 Ca1 136.8(3) . 10 ?
In2 Ca5 Ca4 180(4) . . ?
In2 Ca5 Sb2A 93.5(4) . 10 ?
Ca4 Ca5 Sb2A 86.5(4) . 10 ?
In2 Ca5 Sb2A 93.5(4) . . ?
Ca4 Ca5 Sb2A 86.5(4) . . ?
Sb2A Ca5 Sb2A 172.9(7) 10 . ?
In2 Ca5 Sb2B 89.1(4) . 10 ?
Ca4 Ca5 Sb2B 90.9(4) . 10 ?
Sb2A Ca5 Sb2B 4.4(5) 10 10 ?
Sb2A Ca5 Sb2B 177.3(7) . 10 ?
In2 Ca5 Sb2B 89.1(4) . . ?
Ca4 Ca5 Sb2B 90.9(4) . . ?
Sb2A Ca5 Sb2B 177.3(7) 10 . ?
Sb2A Ca5 Sb2B 4.4(5) . . ?
Sb2B Ca5 Sb2B 178.3(9) 10 . ?
In2 Ca5 Sb3B 131.3(2) . . ?
Ca4 Ca5 Sb3B 48.7(2) . . ?
Sb2A Ca5 Sb3B 87.7(2) 10 . ?
Sb2A Ca5 Sb3B 87.7(2) . . ?
Sb2B Ca5 Sb3B 90.6(3) 10 . ?
Sb2B Ca5 Sb3B 90.6(3) . . ?
In2 Ca5 Sb3B 131.3(3) . 7 ?
Ca4 Ca5 Sb3B 48.7(2) . 7 ?
Sb2A Ca5 Sb3B 87.7(2) 10 7 ?
Sb2A Ca5 Sb3B 87.7(2) . 7 ?
Sb2B Ca5 Sb3B 90.6(3) 10 7 ?
Sb2B Ca5 Sb3B 90.6(3) . 7 ?
Sb3B Ca5 Sb3B 97.3(5) . 7 ?
In2 Ca5 Ca2 83.0(3) . 6 ?
Ca4 Ca5 Ca2 97.0(3) . 6 ?
Sb2A Ca5 Ca2 121.43(5) 10 6 ?
Sb2A Ca5 Ca2 59.57(5) . 6 ?
Sb2B Ca5 Ca2 120.87(9) 10 6 ?
Sb2B Ca5 Ca2 58.89(6) . 6 ?
Sb3B Ca5 Ca2 135.8(4) . 6 ?
Sb3B Ca5 Ca2 56.19(14) 7 6 ?
In2 Ca5 Ca2 83.0(3) . 12_666 ?
Ca4 Ca5 Ca2 97.0(3) . 12_666 ?
Sb2A Ca5 Ca2 121.43(5) 10 12_666 ?
Sb2A Ca5 Ca2 59.57(5) . 12_666 ?
Sb2B Ca5 Ca2 120.87(9) 10 12_666 ?
Sb2B Ca5 Ca2 58.89(6) . 12_666 ?
Sb3B Ca5 Ca2 56.19(14) . 12_666 ?
Sb3B Ca5 Ca2 135.8(4) 7 12_666 ?
Ca2 Ca5 Ca2 116.10(12) 6 12_666 ?
In2 Ca5 Ca2 83.0(3) . 3_554 ?
Ca4 Ca5 Ca2 97.0(3) . 3_554 ?
Sb2A Ca5 Ca2 59.57(5) 10 3_554 ?
Sb2A Ca5 Ca2 121.43(5) . 3_554 ?
Sb2B Ca5 Ca2 58.89(6) 10 3_554 ?
Sb2B Ca5 Ca2 120.87(9) . 3_554 ?
Sb3B Ca5 Ca2 56.19(14) . 3_554 ?
Sb3B Ca5 Ca2 135.8(4) 7 3_554 ?
Ca2 Ca5 Ca2 166.0(5) 6 3_554 ?
Ca2 Ca5 Ca2 61.99(8) 12_666 3_554 ?
In2 Ca5 Ca2 83.0(3) . 13_665 ?
Ca4 Ca5 Ca2 97.0(3) . 13_665 ?
Sb2A Ca5 Ca2 59.57(5) 10 13_665 ?
Sb2A Ca5 Ca2 121.43(5) . 13_665 ?
Sb2B Ca5 Ca2 58.89(6) 10 13_665 ?
Sb2B Ca5 Ca2 120.87(9) . 13_665 ?
Sb3B Ca5 Ca2 135.8(4) . 13_665 ?
Sb3B Ca5 Ca2 56.19(14) 7 13_665 ?
Ca2 Ca5 Ca2 61.99(8) 6 13_665 ?
Ca2 Ca5 Ca2 166.0(5) 12_666 13_665 ?
Ca2 Ca5 Ca2 116.10(12) 3_554 13_665 ?
Sb2B Ca6 Sb2B 159.6(6) 12_656 11_566 ?
Sb2B Ca6 In2 140.2(11) 12_656 11_566 ?
Sb2B Ca6 In2 60.2(11) 11_566 11_566 ?
Sb2B Ca6 In2 60.2(11) 12_656 3_545 ?
Sb2B Ca6 In2 140.2(11) 11_566 3_545 ?
In2 Ca6 In2 80(2) 11_566 3_545 ?
Sb2B Ca6 Sb4 97.8(2) 12_656 11_566 ?
Sb2B Ca6 Sb4 97.8(2) 11_566 11_566 ?
In2 Ca6 Sb4 54.1(7) 11_566 11_566 ?
In2 Ca6 Sb4 54.1(7) 3_545 11_566 ?
Sb2B Ca6 Sb4 97.8(2) 12_656 3_545 ?
Sb2B Ca6 Sb4 97.8(2) 11_566 3_545 ?
In2 Ca6 Sb4 54.1(7) 11_566 3_545 ?
In2 Ca6 Sb4 54.1(7) 3_545 3_545 ?
Sb4 Ca6 Sb4 80.13(11) 11_566 3_545 ?
Sb2B Ca6 Sb2A 4.2(4) 12_656 12_656 ?
Sb2B Ca6 Sb2A 163.8(2) 11_566 12_656 ?
In2 Ca6 Sb2A 136.0(11) 11_566 12_656 ?
In2 Ca6 Sb2A 56.0(11) 3_545 12_656 ?
Sb4 Ca6 Sb2A 94.61(11) 11_566 12_656 ?
Sb4 Ca6 Sb2A 94.61(11) 3_545 12_656 ?
Sb2B Ca6 Sb2A 163.8(2) 12_656 11_566 ?
Sb2B Ca6 Sb2A 4.2(4) 11_566 11_566 ?
In2 Ca6 Sb2A 56.0(11) 11_566 11_566 ?
In2 Ca6 Sb2A 136.0(11) 3_545 11_566 ?
Sb4 Ca6 Sb2A 94.61(11) 11_566 11_566 ?
Sb4 Ca6 Sb2A 94.61(11) 3_545 11_566 ?
Sb2A Ca6 Sb2A 167.9(3) 12_656 11_566 ?
Sb2B Ca6 Sb1 88.34(5) 12_656 . ?
Sb2B Ca6 Sb1 88.34(5) 11_566 . ?
In2 Ca6 Sb1 97.18(12) 11_566 . ?
In2 Ca6 Sb1 97.18(12) 3_545 . ?
Sb4 Ca6 Sb1 59.33(3) 11_566 . ?
Sb4 Ca6 Sb1 139.46(12) 3_545 . ?
Sb2A Ca6 Sb1 89.02(3) 12_656 . ?
Sb2A Ca6 Sb1 89.02(3) 11_566 . ?
Sb2B Ca6 Sb1 88.34(5) 12_656 2 ?
Sb2B Ca6 Sb1 88.34(5) 11_566 2 ?
In2 Ca6 Sb1 97.18(13) 11_566 2 ?
In2 Ca6 Sb1 97.18(12) 3_545 2 ?
Sb4 Ca6 Sb1 139.46(12) 11_566 2 ?
Sb4 Ca6 Sb1 59.33(3) 3_545 2 ?
Sb2A Ca6 Sb1 89.02(3) 12_656 2 ?
Sb2A Ca6 Sb1 89.02(3) 11_566 2 ?
Sb1 Ca6 Sb1 161.21(14) . 2 ?
Sb2B Ca6 Sb5 79.8(3) 12_656 . ?
Sb2B Ca6 Sb5 79.8(3) 11_566 . ?
In2 Ca6 Sb5 140.0(11) 11_566 . ?
In2 Ca6 Sb5 140.0(11) 3_545 . ?
Sb4 Ca6 Sb5 139.94(5) 11_566 . ?
Sb4 Ca6 Sb5 139.94(5) 3_545 . ?
Sb2A Ca6 Sb5 83.97(14) 12_656 . ?
Sb2A Ca6 Sb5 83.97(14) 11_566 . ?
Sb1 Ca6 Sb5 80.60(7) . . ?
Sb1 Ca6 Sb5 80.60(7) 2 . ?
Sb2B Ca6 Ca5 48.7(3) 12_656 3_545 ?
Sb2B Ca6 Ca5 151.7(3) 11_566 3_545 ?
In2 Ca6 Ca5 91.5(12) 11_566 3_545 ?
In2 Ca6 Ca5 11.5(11) 3_545 3_545 ?
Sb4 Ca6 Ca5 61.56(11) 11_566 3_545 ?
Sb4 Ca6 Ca5 61.56(11) 3_545 3_545 ?
Sb2A Ca6 Ca5 44.52(19) 12_656 3_545 ?
Sb2A Ca6 Ca5 147.5(2) 11_566 3_545 ?
Sb1 Ca6 Ca5 95.83(4) . 3_545 ?
Sb1 Ca6 Ca5 95.83(4) 2 3_545 ?
Sb5 Ca6 Ca5 128.49(15) . 3_545 ?
Ca4 In1 Sb5 126.48(9) . 9 ?
Ca4 In1 Sb5 126.48(9) . . ?
Sb5 In1 Sb5 107.04(18) 9 . ?
Ca4 In1 Sb3B 59.83(19) . . ?
Sb5 In1 Sb3B 107.39(9) 9 . ?
Sb5 In1 Sb3B 107.39(9) . . ?
Ca4 In1 Sb3B 59.83(19) . 7 ?
Sb5 In1 Sb3B 107.39(9) 9 7 ?
Sb5 In1 Sb3B 107.39(9) . 7 ?
Sb3B In1 Sb3B 119.7(4) . 7 ?
Ca4 In1 Sb3A 65.22(12) . 7 ?
Sb5 In1 Sb3A 104.43(5) 9 7 ?
Sb5 In1 Sb3A 104.43(5) . 7 ?
Sb3B In1 Sb3A 125.0(2) . 7 ?
Sb3B In1 Sb3A 5.4(2) 7 7 ?
Ca4 In1 Sb3A 65.22(12) . . ?
Sb5 In1 Sb3A 104.43(5) 9 . ?
Sb5 In1 Sb3A 104.43(5) . . ?
Sb3B In1 Sb3A 5.4(2) . . ?
Sb3B In1 Sb3A 125.0(2) 7 . ?
Sb3A In1 Sb3A 130.4(2) 7 . ?
Ca4 In1 In1 180.0(6) . 9 ?
Sb5 In1 In1 53.52(9) 9 9 ?
Sb5 In1 In1 53.52(9) . 9 ?
Sb3B In1 In1 120.17(19) . 9 ?
Sb3B In1 In1 120.17(19) 7 9 ?
Sb3A In1 In1 114.78(12) 7 9 ?
Sb3A In1 In1 114.78(12) . 9 ?
Ca4 In1 Ca3 118.68(9) . 9_565 ?
Sb5 In1 Ca3 73.42(8) 9 9_565 ?
Sb5 In1 Ca3 73.42(8) . 9_565 ?
Sb3B In1 Ca3 58.85(16) . 9_565 ?
Sb3B In1 Ca3 178.5(2) 7 9_565 ?
Sb3A In1 Ca3 176.11(19) 7 9_565 ?
Sb3A In1 Ca3 53.46(8) . 9_565 ?
In1 In1 Ca3 61.32(9) 9 9_565 ?
Ca4 In1 Ca3 118.68(9) . 1_545 ?
Sb5 In1 Ca3 73.42(8) 9 1_545 ?
Sb5 In1 Ca3 73.42(8) . 1_545 ?
Sb3B In1 Ca3 178.5(2) . 1_545 ?
Sb3B In1 Ca3 58.85(16) 7 1_545 ?
Sb3A In1 Ca3 53.46(8) 7 1_545 ?
Sb3A In1 Ca3 176.11(19) . 1_545 ?
In1 In1 Ca3 61.32(9) 9 1_545 ?
Ca3 In1 Ca3 122.65(17) 9_565 1_545 ?
Ca4 In1 Ca5 0.0(6) . . ?
Sb5 In1 Ca5 126.48(9) 9 . ?
Sb5 In1 Ca5 126.48(9) . . ?
Sb3B In1 Ca5 59.83(19) . . ?
Sb3B In1 Ca5 59.83(19) 7 . ?
Sb3A In1 Ca5 65.22(12) 7 . ?
Sb3A In1 Ca5 65.22(12) . . ?
In1 In1 Ca5 180.00(9) 9 . ?
Ca3 In1 Ca5 118.68(9) 9_565 . ?
Ca3 In1 Ca5 118.68(9) 1_545 . ?
Ca4 In1 Ca1 82.42(9) . 16 ?
Sb5 In1 Ca1 138.74(12) 9 16 ?
Sb5 In1 Ca1 53.49(3) . 16 ?
Sb3B In1 Ca1 113.10(12) . 16 ?
Sb3B In1 Ca1 58.34(5) 7 16 ?
Sb3A In1 Ca1 57.53(4) 7 16 ?
Sb3A In1 Ca1 115.24(9) . 16 ?
In1 In1 Ca1 97.58(9) 9 16 ?
Ca3 In1 Ca1 121.92(6) 9_565 16 ?
Ca3 In1 Ca1 66.29(4) 1_545 16 ?
Ca5 In1 Ca1 82.42(9) . 16 ?
Ca5 In2 Sb4 134.9(11) . . ?
Ca5 In2 Sb4 134.9(11) . 9_665 ?
Sb4 In2 Sb4 90(2) . 9_665 ?
Ca5 In2 Sb2A 66.8(14) . 10 ?
Sb4 In2 Sb2A 106.2(6) . 10 ?
Sb4 In2 Sb2A 106.2(6) 9_665 10 ?
Ca5 In2 Sb2A 66.8(14) . . ?
Sb4 In2 Sb2A 106.2(6) . . ?
Sb4 In2 Sb2A 106.2(6) 9_665 . ?
Sb2A In2 Sb2A 134(3) 10 . ?
Ca5 In2 Sb2B 71.9(14) . 10 ?
Sb4 In2 Sb2B 102.7(7) . 10 ?
Sb4 In2 Sb2B 102.7(7) 9_665 10 ?
Sb2A In2 Sb2B 5.1(4) 10 10 ?
Sb2A In2 Sb2B 139(3) . 10 ?
Ca5 In2 Sb2B 71.9(14) . . ?
Sb4 In2 Sb2B 102.7(7) . . ?
Sb4 In2 Sb2B 102.7(7) 9_665 . ?
Sb2A In2 Sb2B 139(3) 10 . ?
Sb2A In2 Sb2B 5.1(4) . . ?
Sb2B In2 Sb2B 144(3) 10 . ?
Ca5 In2 Ca6 130.0(11) . 11_666 ?
Sb4 In2 Ca6 63.0(12) . 11_666 ?
Sb4 In2 Ca6 63.0(12) 9_665 11_666 ?
Sb2A In2 Ca6 163(2) 10 11_666 ?
Sb2A In2 Ca6 63.2(3) . 11_666 ?
Sb2B In2 Ca6 158(2) 10 11_666 ?
Sb2B In2 Ca6 58.1(4) . 11_666 ?
Ca5 In2 Ca6 130.0(11) . 3_554 ?
Sb4 In2 Ca6 63.0(12) . 3_554 ?
Sb4 In2 Ca6 63.0(12) 9_665 3_554 ?
Sb2A In2 Ca6 63.2(3) 10 3_554 ?
Sb2A In2 Ca6 163(2) . 3_554 ?
Sb2B In2 Ca6 58.1(4) 10 3_554 ?
Sb2B In2 Ca6 158(2) . 3_554 ?
Ca6 In2 Ca6 100(2) 11_666 3_554 ?
Ca5 In2 Ca2 79.6(13) . 3_554 ?
Sb4 In2 Ca2 62.1(3) . 3_554 ?
Sb4 In2 Ca2 136.2(19) 9_665 3_554 ?
Sb2A In2 Ca2 57.3(4) 10 3_554 ?
Sb2A In2 Ca2 113.5(12) . 3_554 ?
Sb2B In2 Ca2 57.2(4) 10 3_554 ?
Sb2B In2 Ca2 115.4(11) . 3_554 ?
Ca6 In2 Ca2 120.4(11) 11_666 3_554 ?
Ca6 In2 Ca2 74.0(4) 3_554 3_554 ?
Ca5 In2 Ca2 79.6(13) . 13_665 ?
Sb4 In2 Ca2 136.2(19) . 13_665 ?
Sb4 In2 Ca2 62.1(3) 9_665 13_665 ?
Sb2A In2 Ca2 57.3(4) 10 13_665 ?
Sb2A In2 Ca2 113.5(12) . 13_665 ?
Sb2B In2 Ca2 57.2(4) 10 13_665 ?
Sb2B In2 Ca2 115.4(11) . 13_665 ?
Ca6 In2 Ca2 120.4(11) 11_666 13_665 ?
Ca6 In2 Ca2 74.0(4) 3_554 13_665 ?
Ca2 In2 Ca2 114.5(8) 3_554 13_665 ?
Ca5 In2 Ca2 79.6(13) . 6 ?
Sb4 In2 Ca2 136.2(19) . 6 ?
Sb4 In2 Ca2 62.1(3) 9_665 6 ?
Sb2A In2 Ca2 113.5(12) 10 6 ?
Sb2A In2 Ca2 57.3(4) . 6 ?
Sb2B In2 Ca2 115.4(11) 10 6 ?
Sb2B In2 Ca2 57.2(4) . 6 ?
Ca6 In2 Ca2 74.0(4) 11_666 6 ?
Ca6 In2 Ca2 120.4(11) 3_554 6 ?
Ca2 In2 Ca2 159(3) 3_554 6 ?
Ca2 In2 Ca2 61.4(3) 13_665 6 ?
Sb2B Sb1 Sb2A 5.8(3) . . ?
Sb2B Sb1 Ca2 119.38(4) . . ?
Sb2A Sb1 Ca2 119.45(4) . . ?
Sb2B Sb1 Ca2 119.38(4) . 16 ?
Sb2A Sb1 Ca2 119.45(4) . 16 ?
Ca2 Sb1 Ca2 121.07(8) . 16 ?
Sb2B Sb1 Ca1 73.1(2) . . ?
Sb2A Sb1 Ca1 68.61(9) . . ?
Ca2 Sb1 Ca1 68.79(5) . . ?
Ca2 Sb1 Ca1 134.34(6) 16 . ?
Sb2B Sb1 Ca1 73.1(2) . 16 ?
Sb2A Sb1 Ca1 68.61(9) . 16 ?
Ca2 Sb1 Ca1 134.34(6) . 16 ?
Ca2 Sb1 Ca1 68.79(5) 16 16 ?
Ca1 Sb1 Ca1 75.05(7) . 16 ?
Sb2B Sb1 Ca1 62.42(18) . 12_666 ?
Sb2A Sb1 Ca1 66.57(9) . 12_666 ?
Ca2 Sb1 Ca1 69.73(5) . 12_666 ?
Ca2 Sb1 Ca1 139.25(6) 16 12_666 ?
Ca1 Sb1 Ca1 86.32(7) . 12_666 ?
Ca1 Sb1 Ca1 135.09(4) 16 12_666 ?
Sb2B Sb1 Ca1 62.42(18) . 6 ?
Sb2A Sb1 Ca1 66.57(9) . 6 ?
Ca2 Sb1 Ca1 139.25(6) . 6 ?
Ca2 Sb1 Ca1 69.73(5) 16 6 ?
Ca1 Sb1 Ca1 135.09(4) . 6 ?
Ca1 Sb1 Ca1 86.32(7) 16 6 ?
Ca1 Sb1 Ca1 78.69(7) 12_666 6 ?
Sb2B Sb1 Ca3 118.0(3) . 11_566 ?
Sb2A Sb1 Ca3 123.82(13) . 11_566 ?
Ca2 Sb1 Ca3 74.87(5) . 11_566 ?
Ca2 Sb1 Ca3 74.87(5) 16 11_566 ?
Ca1 Sb1 Ca3 142.00(4) . 11_566 ?
Ca1 Sb1 Ca3 142.01(4) 16 11_566 ?
Ca1 Sb1 Ca3 70.75(6) 12_666 11_566 ?
Ca1 Sb1 Ca3 70.75(6) 6 11_566 ?
Sb2B Sb1 Ca6 133.3(3) . . ?
Sb2A Sb1 Ca6 127.47(13) . . ?
Ca2 Sb1 Ca6 71.87(5) . . ?
Ca2 Sb1 Ca6 71.87(5) 16 . ?
Ca1 Sb1 Ca6 70.30(6) . . ?
Ca1 Sb1 Ca6 70.30(6) 16 . ?
Ca1 Sb1 Ca6 140.20(4) 12_666 . ?
Ca1 Sb1 Ca6 140.20(4) 6 . ?
Ca3 Sb1 Ca6 108.71(10) 11_566 . ?
Ca5 Sb2A Sb1 155.5(4) . . ?
Ca5 Sb2A In2 19.7(13) . . ?
Sb1 Sb2A In2 175.1(14) . . ?
Ca5 Sb2A Ca2 69.55(16) . 6 ?
Sb1 Sb2A Ca2 112.77(15) . 6 ?
In2 Sb2A Ca2 67.35(17) . 6 ?
Ca5 Sb2A Ca2 69.55(16) . 12_666 ?
Sb1 Sb2A Ca2 112.77(15) . 12_666 ?
In2 Sb2A Ca2 67.35(17) . 12_666 ?
Ca2 Sb2A Ca2 134.5(3) 6 12_666 ?
Ca5 Sb2A Ca6 80.4(4) . 11_666 ?
Sb1 Sb2A Ca6 124.10(19) . 11_666 ?
In2 Sb2A Ca6 60.8(14) . 11_666 ?
Ca2 Sb2A Ca6 77.16(17) 6 11_666 ?
Ca2 Sb2A Ca6 77.16(17) 12_666 11_666 ?
Ca5 Sb2A Ca1 132.6(3) . 12_666 ?
Sb1 Sb2A Ca1 63.36(13) . 12_666 ?
In2 Sb2A Ca1 120.1(10) . 12_666 ?
Ca2 Sb2A Ca1 137.64(17) 6 12_666 ?
Ca2 Sb2A Ca1 66.41(7) 12_666 12_666 ?
Ca6 Sb2A Ca1 73.52(13) 11_666 12_666 ?
Ca5 Sb2A Ca1 132.6(3) . 6 ?
Sb1 Sb2A Ca1 63.36(13) . 6 ?
In2 Sb2A Ca1 120.1(10) . 6 ?
Ca2 Sb2A Ca1 66.41(7) 6 6 ?
Ca2 Sb2A Ca1 137.64(17) 12_666 6 ?
Ca6 Sb2A Ca1 73.52(13) 11_666 6 ?
Ca1 Sb2A Ca1 76.29(13) 12_666 6 ?
Ca5 Sb2A Ca1 99.2(3) . . ?
Sb1 Sb2A Ca1 61.40(16) . . ?
In2 Sb2A Ca1 114.9(11) . . ?
Ca2 Sb2A Ca1 135.98(18) 6 . ?
Ca2 Sb2A Ca1 70.12(8) 12_666 . ?
Ca6 Sb2A Ca1 144.91(8) 11_666 . ?
Ca1 Sb2A Ca1 81.93(13) 12_666 . ?
Ca1 Sb2A Ca1 124.7(3) 6 . ?
Ca5 Sb2A Ca1 99.2(3) . 16 ?
Sb1 Sb2A Ca1 61.40(16) . 16 ?
In2 Sb2A Ca1 114.9(11) . 16 ?
Ca2 Sb2A Ca1 70.12(8) 6 16 ?
Ca2 Sb2A Ca1 135.98(18) 12_666 16 ?
Ca6 Sb2A Ca1 144.91(8) 11_666 16 ?
Ca1 Sb2A Ca1 124.7(3) 12_666 16 ?
Ca1 Sb2A Ca1 81.93(13) 6 16 ?
Ca1 Sb2A Ca1 70.11(16) . 16 ?
Ca5 Sb2A Ca4 43.4(4) . . ?
Sb1 Sb2A Ca4 112.1(3) . . ?
In2 Sb2A Ca4 63.1(14) . . ?
Ca2 Sb2A Ca4 81.99(12) 6 . ?
Ca2 Sb2A Ca4 81.99(12) 12_666 . ?
Ca6 Sb2A Ca4 123.8(3) 11_666 . ?
Ca1 Sb2A Ca4 140.11(10) 12_666 . ?
Ca1 Sb2A Ca4 140.11(10) 6 . ?
Ca1 Sb2A Ca4 64.18(16) . . ?
Ca1 Sb2A Ca4 64.18(16) 16 . ?
Sb1 Sb2B Ca5 145.2(6) . . ?
Sb1 Sb2B Ca6 134.1(4) . 11_666 ?
Ca5 Sb2B Ca6 80.6(6) . 11_666 ?
Sb1 Sb2B Ca2 113.3(3) . 6 ?
Ca5 Sb2B Ca2 66.6(3) . 6 ?
Ca6 Sb2B Ca2 79.3(4) 11_666 6 ?
Sb1 Sb2B Ca2 113.3(3) . 12_666 ?
Ca5 Sb2B Ca2 66.6(3) . 12_666 ?
Ca6 Sb2B Ca2 79.3(4) 11_666 12_666 ?
Ca2 Sb2B Ca2 131.0(6) 6 12_666 ?
Sb1 Sb2B In2 164.2(15) . . ?
Ca5 Sb2B In2 19.0(13) . . ?
Ca6 Sb2B In2 61.7(14) 11_666 . ?
Ca2 Sb2B In2 65.5(3) 6 . ?
Ca2 Sb2B In2 65.5(3) 12_666 . ?
Sb1 Sb2B Ca1 67.0(3) . 6 ?
Ca5 Sb2B Ca1 133.5(4) . 6 ?
Ca6 Sb2B Ca1 79.1(3) 11_666 6 ?
Ca2 Sb2B Ca1 68.67(10) 6 6 ?
Ca2 Sb2B Ca1 146.6(4) 12_666 6 ?
In2 Sb2B Ca1 123.4(9) . 6 ?
Sb1 Sb2B Ca1 67.0(3) . 12_666 ?
Ca5 Sb2B Ca1 133.5(4) . 12_666 ?
Ca6 Sb2B Ca1 79.1(3) 11_666 12_666 ?
Ca2 Sb2B Ca1 146.6(4) 6 12_666 ?
Ca2 Sb2B Ca1 68.67(10) 12_666 12_666 ?
In2 Sb2B Ca1 123.4(9) . 12_666 ?
Ca1 Sb2B Ca1 82.4(3) 6 12_666 ?
Sb1 Sb2B Ca1 59.6(3) . . ?
Ca5 Sb2B Ca1 92.1(4) . . ?
Ca6 Sb2B Ca1 146.1(2) 11_666 . ?
Ca2 Sb2B Ca1 128.1(4) 6 . ?
Ca2 Sb2B Ca1 67.52(15) 12_666 . ?
In2 Sb2B Ca1 107.9(12) . . ?
Ca1 Sb2B Ca1 126.2(6) 6 . ?
Ca1 Sb2B Ca1 82.4(3) 12_666 . ?
Sb1 Sb2B Ca1 59.6(3) . 16 ?
Ca5 Sb2B Ca1 92.1(4) . 16 ?
Ca6 Sb2B Ca1 146.1(2) 11_666 16 ?
Ca2 Sb2B Ca1 67.52(15) 6 16 ?
Ca2 Sb2B Ca1 128.1(4) 12_666 16 ?
In2 Sb2B Ca1 107.9(12) . 16 ?
Ca1 Sb2B Ca1 82.4(3) 6 16 ?
Ca1 Sb2B Ca1 126.2(6) 12_666 16 ?
Ca1 Sb2B Ca1 66.6(3) . 16 ?
Ca4 Sb3A Ca3 86.6(3) . 9_565 ?
Ca4 Sb3A Ca2 143.59(9) . 4_454 ?
Ca3 Sb3A Ca2 82.68(12) 9_565 4_454 ?
Ca4 Sb3A Ca2 143.59(9) . 11_566 ?
Ca3 Sb3A Ca2 82.68(12) 9_565 11_566 ?
Ca2 Sb3A Ca2 69.08(10) 4_454 11_566 ?
Ca4 Sb3A In1 18.7(2) . . ?
Ca3 Sb3A In1 67.85(14) 9_565 . ?
Ca2 Sb3A In1 134.89(11) 4_454 . ?
Ca2 Sb3A In1 134.89(11) 11_566 . ?
Ca4 Sb3A Ca2 95.4(3) . 12_666 ?
Ca3 Sb3A Ca2 146.22(5) 9_565 12_666 ?
Ca2 Sb3A Ca2 112.55(12) 4_454 12_666 ?
Ca2 Sb3A Ca2 75.83(9) 11_566 12_666 ?
In1 Sb3A Ca2 110.79(14) . 12_666 ?
Ca4 Sb3A Ca2 95.4(3) . 3_554 ?
Ca3 Sb3A Ca2 146.22(5) 9_565 3_554 ?
Ca2 Sb3A Ca2 75.83(9) 4_454 3_554 ?
Ca2 Sb3A Ca2 112.55(12) 11_566 3_554 ?
In1 Sb3A Ca2 110.79(14) . 3_554 ?
Ca2 Sb3A Ca2 67.31(10) 12_666 3_554 ?
Ca4 Sb3A Ca1 74.33(7) . 10 ?
Ca3 Sb3A Ca1 76.77(8) 9_565 10 ?
Ca2 Sb3A Ca1 69.36(6) 4_454 10 ?
Ca2 Sb3A Ca1 135.41(11) 11_566 10 ?
In1 Sb3A Ca1 71.09(6) . 10 ?
Ca2 Sb3A Ca1 136.23(11) 12_666 10 ?
Ca2 Sb3A Ca1 71.42(6) 3_554 10 ?
Ca4 Sb3A Ca1 74.33(7) . . ?
Ca3 Sb3A Ca1 76.77(8) 9_565 . ?
Ca2 Sb3A Ca1 135.41(11) 4_454 . ?
Ca2 Sb3A Ca1 69.36(6) 11_566 . ?
In1 Sb3A Ca1 71.09(6) . . ?
Ca2 Sb3A Ca1 71.42(6) 12_666 . ?
Ca2 Sb3A Ca1 136.23(11) 3_554 . ?
Ca1 Sb3A Ca1 139.76(13) 10 . ?
Ca4 Sb3A Ca5 43.8(3) . . ?
Ca3 Sb3A Ca5 130.4(3) 9_565 . ?
Ca2 Sb3A Ca5 134.64(15) 4_454 . ?
Ca2 Sb3A Ca5 134.64(15) 11_566 . ?
In1 Sb3A Ca5 62.5(2) . . ?
Ca2 Sb3A Ca5 59.73(17) 12_666 . ?
Ca2 Sb3A Ca5 59.73(17) 3_554 . ?
Ca1 Sb3A Ca5 87.28(10) 10 . ?
Ca1 Sb3A Ca5 87.28(10) . . ?
Ca4 Sb3B In1 21.0(3) . . ?
Ca4 Sb3B Ca3 91.6(4) . 9_565 ?
In1 Sb3B Ca3 70.6(2) . 9_565 ?
Ca4 Sb3B Ca2 106.0(3) . 12_666 ?
In1 Sb3B Ca2 122.54(19) . 12_666 ?
Ca3 Sb3B Ca2 140.59(12) 9_565 12_666 ?
Ca4 Sb3B Ca2 106.0(3) . 3_554 ?
In1 Sb3B Ca2 122.54(19) . 3_554 ?
Ca3 Sb3B Ca2 140.59(12) 9_565 3_554 ?
Ca2 Sb3B Ca2 68.19(19) 12_666 3_554 ?
Ca4 Sb3B Ca5 50.5(4) . . ?
In1 Sb3B Ca5 71.5(3) . . ?
Ca3 Sb3B Ca5 142.1(3) 9_565 . ?
Ca2 Sb3B Ca5 64.7(2) 12_666 . ?
Ca2 Sb3B Ca5 64.7(2) 3_554 . ?
Ca4 Sb3B Ca1 80.82(13) . 10 ?
In1 Sb3B Ca1 76.24(13) . 10 ?
Ca3 Sb3B Ca1 75.91(15) 9_565 10 ?
Ca2 Sb3B Ca1 140.7(2) 12_666 10 ?
Ca2 Sb3B Ca1 72.66(7) 3_554 10 ?
Ca5 Sb3B Ca1 95.15(13) . 10 ?
Ca4 Sb3B Ca1 80.82(13) . . ?
In1 Sb3B Ca1 76.24(13) . . ?
Ca3 Sb3B Ca1 75.91(15) 9_565 . ?
Ca2 Sb3B Ca1 72.66(7) 12_666 . ?
Ca2 Sb3B Ca1 140.6(2) 3_554 . ?
Ca5 Sb3B Ca1 95.15(13) . . ?
Ca1 Sb3B Ca1 145.7(3) 10 . ?
Ca4 Sb3B Ca2 146.0(2) . 4_454 ?
In1 Sb3B Ca2 133.5(2) . 4_454 ?
Ca3 Sb3B Ca2 74.77(16) 9_565 4_454 ?
Ca2 Sb3B Ca2 103.9(2) 12_666 4_454 ?
Ca2 Sb3B Ca2 71.03(12) 3_554 4_454 ?
Ca5 Sb3B Ca2 135.4(2) . 4_454 ?
Ca1 Sb3B Ca2 65.82(7) 10 4_454 ?
Ca1 Sb3B Ca2 123.73(16) . 4_454 ?
Ca4 Sb3B Ca2 146.0(2) . 11_566 ?
In1 Sb3B Ca2 133.5(2) . 11_566 ?
Ca3 Sb3B Ca2 74.77(16) 9_565 11_566 ?
Ca2 Sb3B Ca2 71.03(12) 12_666 11_566 ?
Ca2 Sb3B Ca2 103.9(2) 3_554 11_566 ?
Ca5 Sb3B Ca2 135.4(2) . 11_566 ?
Ca1 Sb3B Ca2 123.73(16) 10 11_566 ?
Ca1 Sb3B Ca2 65.82(7) . 11_566 ?
Ca2 Sb3B Ca2 60.64(11) 4_454 11_566 ?
In2 Sb4 In2 90(2) 9_665 . ?
In2 Sb4 Ca3 135.1(11) 9_665 . ?
In2 Sb4 Ca3 135.1(11) . . ?
In2 Sb4 Ca6 62.9(6) 9_665 11_666 ?
In2 Sb4 Ca6 62.9(6) . 11_666 ?
Ca3 Sb4 Ca6 130.06(5) . 11_666 ?
In2 Sb4 Ca6 62.9(6) 9_665 3_554 ?
In2 Sb4 Ca6 62.9(6) . 3_554 ?
Ca3 Sb4 Ca6 130.06(5) . 3_554 ?
Ca6 Sb4 Ca6 99.87(11) 11_666 3_554 ?
In2 Sb4 Ca2 66.4(9) 9_665 5 ?
In2 Sb4 Ca2 138.4(7) . 5 ?
Ca3 Sb4 Ca2 75.78(4) . 5 ?
Ca6 Sb4 Ca2 75.69(4) 11_666 5 ?
Ca6 Sb4 Ca2 124.29(4) 3_554 5 ?
In2 Sb4 Ca2 66.5(9) 9_665 14_665 ?
In2 Sb4 Ca2 138.4(7) . 14_665 ?
Ca3 Sb4 Ca2 75.78(4) . 14_665 ?
Ca6 Sb4 Ca2 124.29(4) 11_666 14_665 ?
Ca6 Sb4 Ca2 75.69(4) 3_554 14_665 ?
Ca2 Sb4 Ca2 63.95(7) 5 14_665 ?
In2 Sb4 Ca2 138.4(7) 9_665 3_554 ?
In2 Sb4 Ca2 66.5(9) . 3_554 ?
Ca3 Sb4 Ca2 75.78(4) . 3_554 ?
Ca6 Sb4 Ca2 124.29(4) 11_666 3_554 ?
Ca6 Sb4 Ca2 75.69(4) 3_554 3_554 ?
Ca2 Sb4 Ca2 151.55(9) 5 3_554 ?
Ca2 Sb4 Ca2 108.57(7) 14_665 3_554 ?
In2 Sb4 Ca2 138.4(7) 9_665 12_666 ?
In2 Sb4 Ca2 66.5(9) . 12_666 ?
Ca3 Sb4 Ca2 75.78(4) . 12_666 ?
Ca6 Sb4 Ca2 75.69(4) 11_666 12_666 ?
Ca6 Sb4 Ca2 124.29(4) 3_554 12_666 ?
Ca2 Sb4 Ca2 108.57(7) 5 12_666 ?
Ca2 Sb4 Ca2 151.55(9) 14_665 12_666 ?
Ca2 Sb4 Ca2 63.95(7) 3_554 12_666 ?
In2 Sb4 Ca5 101.2(12) 9_665 . ?
In2 Sb4 Ca5 11.3(11) . . ?
Ca3 Sb4 Ca5 123.77(14) . . ?
Ca6 Sb4 Ca5 69.04(8) 11_666 . ?
Ca6 Sb4 Ca5 69.04(8) 3_554 . ?
Ca2 Sb4 Ca5 144.25(7) 5 . ?
Ca2 Sb4 Ca5 144.25(7) 14_665 . ?
Ca2 Sb4 Ca5 57.43(11) 3_554 . ?
Ca2 Sb4 Ca5 57.43(11) 12_666 . ?
In2 Sb4 Ca5 11.3(11) 9_665 9_665 ?
In2 Sb4 Ca5 101.2(12) . 9_665 ?
Ca3 Sb4 Ca5 123.77(14) . 9_665 ?
Ca6 Sb4 Ca5 69.04(8) 11_666 9_665 ?
Ca6 Sb4 Ca5 69.04(8) 3_554 9_665 ?
Ca2 Sb4 Ca5 57.43(11) 5 9_665 ?
Ca2 Sb4 Ca5 57.43(11) 14_665 9_665 ?
Ca2 Sb4 Ca5 144.25(7) 3_554 9_665 ?
Ca2 Sb4 Ca5 144.25(7) 12_666 9_665 ?
Ca5 Sb4 Ca5 112.5(3) . 9_665 ?
In1 Sb5 In1 72.96(18) 9 . ?
In1 Sb5 Ca1 131.56(6) 9 16 ?
In1 Sb5 Ca1 80.97(8) . 16 ?
In1 Sb5 Ca1 80.97(8) 9 15 ?
In1 Sb5 Ca1 131.56(6) . 15 ?
Ca1 Sb5 Ca1 143.28(9) 16 15 ?
In1 Sb5 Ca1 80.97(8) 9 2 ?
In1 Sb5 Ca1 131.56(6) . 2 ?
Ca1 Sb5 Ca1 87.24(8) 16 2 ?
Ca1 Sb5 Ca1 81.35(8) 15 2 ?
In1 Sb5 Ca1 131.56(6) 9 . ?
In1 Sb5 Ca1 80.97(8) . . ?
Ca1 Sb5 Ca1 81.35(8) 16 . ?
Ca1 Sb5 Ca1 87.24(8) 15 . ?
Ca1 Sb5 Ca1 143.28(9) 2 . ?
In1 Sb5 Ca4 13.67(12) 9 9 ?
In1 Sb5 Ca4 86.63(19) . 9 ?
Ca1 Sb5 Ca4 137.01(6) 16 9 ?
Ca1 Sb5 Ca4 70.86(10) 15 9 ?
Ca1 Sb5 Ca4 70.86(10) 2 9 ?
Ca1 Sb5 Ca4 137.01(6) . 9 ?
In1 Sb5 Ca4 86.63(19) 9 . ?
In1 Sb5 Ca4 13.67(12) . . ?
Ca1 Sb5 Ca4 70.86(10) 16 . ?
Ca1 Sb5 Ca4 137.01(6) 15 . ?
Ca1 Sb5 Ca4 137.01(6) 2 . ?
Ca1 Sb5 Ca4 70.86(10) . . ?
Ca4 Sb5 Ca4 100.3(3) 9 . ?
In1 Sb5 Ca3 61.44(5) 9 1_545 ?
In1 Sb5 Ca3 61.44(5) . 1_545 ?
Ca1 Sb5 Ca3 70.32(5) 16 1_545 ?
Ca1 Sb5 Ca3 135.34(4) 15 1_545 ?
Ca1 Sb5 Ca3 70.32(5) 2 1_545 ?
Ca1 Sb5 Ca3 135.34(4) . 1_545 ?
Ca4 Sb5 Ca3 67.60(7) 9 1_545 ?
Ca4 Sb5 Ca3 67.60(7) . 1_545 ?
In1 Sb5 Ca3 61.44(5) 9 9_565 ?
In1 Sb5 Ca3 61.44(5) . 9_565 ?
Ca1 Sb5 Ca3 135.34(4) 16 9_565 ?
Ca1 Sb5 Ca3 70.32(5) 15 9_565 ?
Ca1 Sb5 Ca3 135.34(4) 2 9_565 ?
Ca1 Sb5 Ca3 70.32(5) . 9_565 ?
Ca4 Sb5 Ca3 67.60(7) 9 9_565 ?
Ca4 Sb5 Ca3 67.60(7) . 9_565 ?
Ca3 Sb5 Ca3 107.02(9) 1_545 9_565 ?
In1 Sb5 Ca6 143.52(9) 9 . ?
In1 Sb5 Ca6 143.52(9) . . ?
Ca1 Sb5 Ca6 71.64(4) 16 . ?
Ca1 Sb5 Ca6 71.64(4) 15 . ?
Ca1 Sb5 Ca6 71.64(4) 2 . ?
Ca1 Sb5 Ca6 71.64(4) . . ?
Ca4 Sb5 Ca6 129.85(13) 9 . ?
Ca4 Sb5 Ca6 129.85(13) . . ?
Ca3 Sb5 Ca6 126.49(4) 1_545 . ?
Ca3 Sb5 Ca6 126.49(4) 9_565 . ?
Ca1 Sb6 Ca1 96.30(2) . 12_666 ?
Ca1 Sb6 Ca1 96.30(2) . 11_566 ?
Ca1 Sb6 Ca1 141.29(7) 12_666 11_566 ?
Ca1 Sb6 Ca1 141.30(7) . 2_565 ?
Ca1 Sb6 Ca1 96.30(2) 12_666 2_565 ?
Ca1 Sb6 Ca1 96.30(2) 11_566 2_565 ?
Ca1 Sb6 Ca2 71.50(5) . . ?
Ca1 Sb6 Ca2 73.29(5) 12_666 . ?
Ca1 Sb6 Ca2 76.38(5) 11_566 . ?
Ca1 Sb6 Ca2 147.18(5) 2_565 . ?
Ca1 Sb6 Ca2 73.29(5) . 11_566 ?
Ca1 Sb6 Ca2 147.18(5) 12_666 11_566 ?
Ca1 Sb6 Ca2 71.50(5) 11_566 11_566 ?
Ca1 Sb6 Ca2 76.38(5) 2_565 11_566 ?
Ca2 Sb6 Ca2 128.53(5) . 11_566 ?
Ca1 Sb6 Ca2 147.18(5) . 2_565 ?
Ca1 Sb6 Ca2 76.38(5) 12_666 2_565 ?
Ca1 Sb6 Ca2 73.29(5) 11_566 2_565 ?
Ca1 Sb6 Ca2 71.50(5) 2_565 2_565 ?
Ca2 Sb6 Ca2 75.78(7) . 2_565 ?
Ca2 Sb6 Ca2 128.53(5) 11_566 2_565 ?
Ca1 Sb6 Ca2 76.38(5) . 12_666 ?
Ca1 Sb6 Ca2 71.50(5) 12_666 12_666 ?
Ca1 Sb6 Ca2 147.18(5) 11_566 12_666 ?
Ca1 Sb6 Ca2 73.29(5) 2_565 12_666 ?
Ca2 Sb6 Ca2 128.53(5) . 12_666 ?
Ca2 Sb6 Ca2 75.78(7) 11_566 12_666 ?
Ca2 Sb6 Ca2 128.53(5) 2_565 12_666 ?

loop_
_geom_bond_atom_site_label_1
_geom_bond_atom_site_label_2
_geom_bond_distance
_geom_bond_site_symmetry_2
_geom_bond_publ_flag
Ca1 Sb6 3.137(2) . ?
Ca1 Sb5 3.166(2) . ?
Ca1 Sb2B 3.317(10) 11_566 ?
Ca1 Sb1 3.387(2) . ?
Ca1 Sb3B 3.409(3) . ?
Ca1 Sb1 3.445(2) 11_566 ?
Ca1 Sb3A 3.469(2) . ?
Ca1 Sb2A 3.536(5) 11_566 ?
Ca1 Sb2A 3.592(7) . ?
Ca1 Ca2 3.693(3) . ?
Ca1 Sb2B 3.759(15) . ?
Ca1 Ca2 3.773(3) 11_566 ?
Ca2 Sb1 3.141(2) . ?
Ca2 Sb3A 3.146(4) 3 ?
Ca2 Sb3B 3.181(8) 11_566 ?
Ca2 Sb6 3.184(2) . ?
Ca2 Sb2A 3.187(4) 11_566 ?
Ca2 Sb3A 3.218(4) 11_566 ?
Ca2 Sb2B 3.230(8) 11_566 ?
Ca2 Sb4 3.368(2) 11_566 ?
Ca2 Ca5 3.463(3) 11_566 ?
Ca2 In2 3.494(15) 11_566 ?
Ca2 Sb3B 3.533(5) 3 ?
Ca2 Ca2 3.567(4) 10_556 ?
Ca3 Sb3A 3.021(4) 7_565 ?
Ca3 Sb3A 3.021(4) 9_565 ?
Ca3 Sb3B 3.160(9) 7_565 ?
Ca3 Sb3B 3.160(9) 9_565 ?
Ca3 Sb4 3.265(5) . ?
Ca3 In1 3.482(5) 9_565 ?
Ca3 In1 3.482(5) 1_565 ?
Ca3 Sb1 3.541(2) 12_666 ?
Ca3 Sb1 3.541(2) 3_554 ?
Ca3 Sb5 3.800(4) 9_565 ?
Ca3 Sb5 3.800(4) 1_565 ?
Ca3 Ca1 4.045(2) 16_565 ?
Ca4 In1 1.037(11) . ?
Ca4 Sb3B 2.498(6) . ?
Ca4 Sb3B 2.498(6) 7 ?
Ca4 Ca5 2.57(2) . ?
Ca4 Sb3A 2.933(3) 7 ?
Ca4 Sb3A 2.933(3) . ?
Ca4 Sb5 3.527(10) 9 ?
Ca4 Sb5 3.527(10) . ?
Ca4 In2 3.62(8) . ?
Ca4 Sb2A 3.729(11) 10 ?
Ca4 Sb2A 3.729(11) . ?
Ca4 Ca1 3.891(3) 10 ?
Ca5 In2 1.05(8) . ?
Ca5 Sb2A 2.868(8) 10 ?
Ca5 Sb2A 2.868(8) . ?
Ca5 Sb2B 3.071(17) 10 ?
Ca5 Sb2B 3.071(17) . ?
Ca5 Sb3B 3.284(12) . ?
Ca5 Sb3B 3.284(12) 7 ?
Ca5 Ca2 3.463(3) 6 ?
Ca5 Ca2 3.463(3) 12_666 ?
Ca5 Ca2 3.463(3) 3_554 ?
Ca5 Ca2 3.463(3) 13_665 ?
Ca6 Sb2B 3.161(18) 12_656 ?
Ca6 Sb2B 3.161(18) 11_566 ?
Ca6 In2 3.28(5) 11_566 ?
Ca6 In2 3.28(5) 3_545 ?
Ca6 Sb4 3.280(3) 11_566 ?
Ca6 Sb4 3.280(3) 3_545 ?
Ca6 Sb2A 3.352(8) 12_656 ?
Ca6 Sb2A 3.352(8) 11_566 ?
Ca6 Sb1 3.7578(13) . ?
Ca6 Sb1 3.7578(13) 2 ?
Ca6 Sb5 3.823(5) . ?
Ca6 Ca5 4.033(13) 3_545 ?
In1 Sb5 2.811(3) 9 ?
In1 Sb5 2.811(3) . ?
In1 Sb3B 2.852(7) . ?
In1 Sb3B 2.852(7) 7 ?
In1 Sb3A 3.213(4) 7 ?
In1 Sb3A 3.213(4) . ?
In1 In1 3.342(11) 9 ?
In1 Ca3 3.482(5) 9_565 ?
In1 Ca3 3.482(5) 1_545 ?
In1 Ca1 3.890(2) 16 ?
In2 Sb4 2.98(6) . ?
In2 Sb4 2.98(6) 9_665 ?
In2 Sb2A 3.11(3) 10 ?
In2 Sb2A 3.11(3) . ?
In2 Sb2B 3.23(3) 10 ?
In2 Sb2B 3.23(3) . ?
In2 Ca6 3.28(5) 11_666 ?
In2 Ca6 3.28(5) 3_554 ?
In2 Ca2 3.494(15) 3_554 ?
In2 Ca2 3.494(15) 13_665 ?
In2 Ca2 3.494(15) 6 ?
Sb1 Sb2B 2.89(2) . ?
Sb1 Sb2A 2.955(9) . ?
Sb1 Ca2 3.141(2) 16 ?
Sb1 Ca1 3.387(2) 16 ?
Sb1 Ca1 3.445(2) 12_666 ?
Sb1 Ca1 3.445(2) 6 ?
Sb1 Ca3 3.541(2) 11_566 ?
Sb2A Ca2 3.187(4) 6 ?
Sb2A Ca2 3.187(4) 12_666 ?
Sb2A Ca6 3.352(8) 11_666 ?
Sb2A Ca1 3.536(5) 12_666 ?
Sb2A Ca1 3.536(5) 6 ?
Sb2A Ca1 3.592(7) 16 ?
Sb2B Ca6 3.161(18) 11_666 ?
Sb2B Ca2 3.230(8) 6 ?
Sb2B Ca2 3.230(8) 12_666 ?
Sb2B Ca1 3.317(10) 6 ?
Sb2B Ca1 3.317(10) 12_666 ?
Sb2B Ca1 3.759(15) 16 ?
Sb3A Ca3 3.021(4) 9_565 ?
Sb3A Ca2 3.146(4) 4_454 ?
Sb3A Ca2 3.146(4) 11_566 ?
Sb3A Ca2 3.218(4) 12_666 ?
Sb3A Ca2 3.218(4) 3_554 ?
Sb3A Ca1 3.469(2) 10 ?
Sb3B Ca3 3.160(9) 9_565 ?
Sb3B Ca2 3.181(8) 12_666 ?
Sb3B Ca2 3.181(8) 3_554 ?
Sb3B Ca1 3.409(3) 10 ?
Sb3B Ca2 3.533(5) 4_454 ?
Sb3B Ca2 3.533(5) 11_566 ?
Sb4 In2 2.98(6) 9_665 ?
Sb4 Ca6 3.280(3) 11_666 ?
Sb4 Ca6 3.280(3) 3_554 ?
Sb4 Ca2 3.368(2) 5 ?
Sb4 Ca2 3.368(2) 14_665 ?
Sb4 Ca2 3.368(2) 3_554 ?
Sb4 Ca2 3.368(2) 12_666 ?
Sb4 Ca5 3.797(13) 9_665 ?
Sb5 In1 2.811(3) 9 ?
Sb5 Ca1 3.166(2) 16 ?
Sb5 Ca1 3.166(2) 15 ?
Sb5 Ca1 3.166(2) 2 ?
Sb5 Ca4 3.527(10) 9 ?
Sb5 Ca3 3.800(4) 1_545 ?
Sb5 Ca3 3.800(4) 9_565 ?
Sb6 Ca1 3.137(2) 12_666 ?
Sb6 Ca1 3.137(2) 11_566 ?
Sb6 Ca1 3.137(2) 2_565 ?
Sb6 Ca2 3.184(2) 11_566 ?
Sb6 Ca2 3.184(2) 2_565 ?
Sb6 Ca2 3.184(2) 12_666 ?
